data_1549340
loop_
_publ_author_name
'Zhao, Hui'

_publ_section_title
;
 3-Difluoromethyl-5-[4-(trifluoromethyl)phenyl]isoxazole
;
_journal_coeditor_code SJ4168
_journal_issue 4
_journal_name_full IUCrData
_journal_page_first x180445
_journal_paper_doi 10.1107/S2414314618004455
_journal_volume 3
_journal_year 2018
_chemical_formula_iupac 'C11 H6 F5 N O'
_chemical_formula_moiety 'C11 H6 F5 N O'
_chemical_formula_sum 'C11 H6 F5 N O'
_chemical_formula_weight 263.17
_chemical_name_systematic
;
3-Difluoromethyl-5-[4-(trifluoromethyl)phenyl]isoxazole
;
_space_group_IT_number 57
_symmetry_cell_setting orthorhombic
_symmetry_space_group_name_Hall '-P 2c 2b'
_symmetry_space_group_name_H-M 'P b c m'
_atom_sites_solution_hydrogens geom
_atom_sites_solution_primary direct
_atom_sites_solution_secondary difmap
_audit_creation_method SHELXL-97
_cell_angle_alpha 90.00
_cell_angle_beta 90.00
_cell_angle_gamma 90.00
_cell_formula_units_Z 4
_cell_length_a 13.1081(13)
_cell_length_b 11.1491(13)
_cell_length_c 7.1798(11)
_cell_measurement_reflns_used 1887
_cell_measurement_temperature 293(2)
_cell_measurement_theta_max 26.4390
_cell_measurement_theta_min 3.7270
_cell_volume 1049.3(2)
_computing_cell_refinement
;
CrysAlis PRO (Rigaku OD, 2015)
;
_computing_data_collection
;
CrysAlis PRO (Rigaku OD, 2015)
;
_computing_data_reduction
;
CrysAlis PRO (Rigaku OD, 2015)
;
_computing_molecular_graphics
;
<i>OLEX2</i> (Dolomanov <i>et al.</i> 2009)
;
_computing_publication_material
;
<i>OLEX2</i> (Dolomanov <i>et al.</i> 2009)
;
_computing_structure_refinement
;
SHELXL97 (Sheldrick, 2008)
;
_computing_structure_solution
;
SHELXS97 (Sheldrick, 2008)
;
_diffrn_ambient_temperature 293(2)
_diffrn_detector_area_resol_mean 8.0353
_diffrn_measured_fraction_theta_full 0.997
_diffrn_measured_fraction_theta_max 0.997
_diffrn_measurement_device_type
;
Rigaku Oxford Diffraction SuperNova, Dual, Cu at zero, Atlas
;
_diffrn_measurement_method '\w scans'
_diffrn_radiation_monochromator graphite
_diffrn_radiation_source 'fine-focus sealed tube'
_diffrn_radiation_type MoK\a
_diffrn_radiation_wavelength 0.71073
_diffrn_reflns_av_R_equivalents 0.0273
_diffrn_reflns_av_sigmaI/netI 0.0172
_diffrn_reflns_limit_h_max 15
_diffrn_reflns_limit_h_min -15
_diffrn_reflns_limit_k_max 12
_diffrn_reflns_limit_k_min -13
_diffrn_reflns_limit_l_max 8
_diffrn_reflns_limit_l_min -7
_diffrn_reflns_number 5659
_diffrn_reflns_theta_full 25.48
_diffrn_reflns_theta_max 25.48
_diffrn_reflns_theta_min 3.61
_exptl_absorpt_coefficient_mu 0.168
_exptl_absorpt_correction_T_max 0.9672
_exptl_absorpt_correction_T_min 0.9609
_exptl_absorpt_correction_type multi-scan
_exptl_absorpt_process_details
;
(CrysAlis PRO; Rigaku OD, 2015)
;
_exptl_crystal_colour colourless
_exptl_crystal_density_diffrn 1.666
_exptl_crystal_density_method 'not measured'
_exptl_crystal_description block
_exptl_crystal_F_000 528
_exptl_crystal_size_max 0.24
_exptl_crystal_size_mid 0.22
_exptl_crystal_size_min 0.20
_refine_diff_density_max 0.241
_refine_diff_density_min -0.492
_refine_ls_extinction_method none
_refine_ls_goodness_of_fit_ref 1.073
_refine_ls_hydrogen_treatment mixed
_refine_ls_matrix_type full
_refine_ls_number_parameters 103
_refine_ls_number_reflns 1066
_refine_ls_number_restraints 0
_refine_ls_restrained_S_all 1.073
_refine_ls_R_factor_all 0.1037
_refine_ls_R_factor_gt 0.0786
_refine_ls_shift/su_max 0.000
_refine_ls_shift/su_mean 0.000
_refine_ls_structure_factor_coef Fsqd
_refine_ls_weighting_details 'calc w=1/[\s^2^(Fo^2^)+(0.1997P)^2^+0.0686P] where P=(Fo^2^+2Fc^2^)/3'
_refine_ls_weighting_scheme calc
_refine_ls_wR_factor_gt 0.2621
_refine_ls_wR_factor_ref 0.2924
_reflns_number_gt 707
_reflns_number_total 1066
_reflns_threshold_expression >2sigma(I)
_cod_data_source_file sj4168sup1.cif
_cod_data_source_block I
_cod_original_sg_symbol_H-M Pbcm
_cod_database_code 1549340

loop_
_symmetry_equiv_pos_as_xyz
'x, y, z'
'-x, -y, z+1/2'
'-x, y+1/2, -z+1/2'
'x, -y+1/2, -z'
'-x, -y, -z'
'x, y, -z-1/2'
'x, -y-1/2, z-1/2'
'-x, y-1/2, z'

loop_
_atom_site_type_symbol
_atom_site_label
_atom_site_fract_x
_atom_site_fract_y
_atom_site_fract_z
_atom_site_U_iso_or_equiv
_atom_site_adp_type
_atom_site_calc_flag
_atom_site_refinement_flags
_atom_site_occupancy
_atom_site_symmetry_multiplicity
N N1 0.5503(3) 0.1715(3) 0.2500 0.0724(13) Uani d S 1 2
O O1 0.4442(3) 0.1696(2) 0.2500 0.0689(11) Uani d S 1 2
F F1 0.7082(2) 0.3834(2) 0.3982(4) 0.1078(12) Uani d . 1 1
C C4 0.4094(4) 0.2842(3) 0.2500 0.0544(12) Uani d S 1 2
C C5 0.2998(4) 0.3006(4) 0.2500 0.0542(12) Uani d S 1 2
C C3 0.4895(4) 0.3580(4) 0.2500 0.0650(14) Uani d S 1 2
H H3 0.4882 0.4414 0.2500 0.078 Uiso calc SR 1 2
C C9 0.1574(4) 0.4343(5) 0.2500 0.0844(17) Uani d S 1 2
H H9 0.1312 0.5118 0.2500 0.101 Uiso calc SR 1 2
C C8 0.0914(4) 0.3356(4) 0.2500 0.0794(16) Uani d S 1 2
C C6 0.2315(4) 0.2038(4) 0.2500 0.0683(14) Uani d S 1 2
H H6 0.2568 0.1259 0.2500 0.082 Uiso calc SR 1 2
C C10 0.2593(4) 0.4164(4) 0.2500 0.0704(15) Uani d S 1 2
H H10 0.3031 0.4821 0.2500 0.084 Uiso calc SR 1 2
C C11 -0.0320(6) 0.3614(6) 0.2500 0.0780(19) Uani d S 1 2
C C7 0.1293(5) 0.2218(4) 0.2500 0.0797(17) Uani d S 1 2
H H7 0.0851 0.1565 0.2500 0.096 Uiso calc SR 1 2
C C1 0.6860(4) 0.3158(5) 0.2500 0.0734(15) Uani d S 1 2
H H1 0.7276 0.2428 0.2500 0.088 Uiso calc SR 1 2
C C2 0.5753(4) 0.2845(4) 0.2500 0.0607(13) Uani d S 1 2
F F2 -0.0709(6) 0.2549(10) 0.2500 0.327(7) Uani d S 1 2
F F3 -0.0478(5) 0.3962(6) 0.3638(11) 0.260(5) Uani d . 1 1

loop_
_atom_site_aniso_label
_atom_site_aniso_U_11
_atom_site_aniso_U_22
_atom_site_aniso_U_33
_atom_site_aniso_U_12
_atom_site_aniso_U_13
_atom_site_aniso_U_23
N1 0.066(3) 0.053(3) 0.098(3) 0.0016(18) 0.000 0.000
O1 0.064(2) 0.0454(19) 0.097(3) -0.0009(14) 0.000 0.000
F1 0.0887(19) 0.124(2) 0.111(2) -0.0307(14) -0.0063(14) -0.0265(15)
C4 0.073(3) 0.043(2) 0.047(2) -0.0011(19) 0.000 0.000
C5 0.064(3) 0.048(2) 0.050(2) 0.003(2) 0.000 0.000
C3 0.074(3) 0.041(2) 0.080(3) -0.004(2) 0.000 0.000
C9 0.079(4) 0.055(3) 0.118(5) 0.005(2) 0.000 0.000
C8 0.066(3) 0.072(4) 0.100(4) 0.009(3) 0.000 0.000
C6 0.078(4) 0.047(3) 0.080(3) -0.009(2) 0.000 0.000
C10 0.066(3) 0.053(3) 0.092(4) -0.001(2) 0.000 0.000
C11 0.058(4) 0.060(3) 0.115(6) -0.021(3) 0.000 0.000
C7 0.074(4) 0.062(3) 0.103(4) -0.014(3) 0.000 0.000
C1 0.070(3) 0.063(3) 0.088(4) -0.015(3) 0.000 0.000
C2 0.069(3) 0.051(3) 0.062(3) -0.005(2) 0.000 0.000
F2 0.127(6) 0.223(8) 0.63(2) 0.010(7) 0.000 0.000
F3 0.101(3) 0.264(6) 0.414(15) -0.013(4) -0.016(5) -0.005(5)

loop_
_atom_type_symbol
_atom_type_description
_atom_type_scat_dispersion_real
_atom_type_scat_dispersion_imag
_atom_type_scat_source
C C 0.0033 0.0016 'International Tables Vol C Tables 4.2.6.8 and 6.1.1.4'
H H 0.0000 0.0000 'International Tables Vol C Tables 4.2.6.8 and 6.1.1.4'
N N 0.0061 0.0033 'International Tables Vol C Tables 4.2.6.8 and 6.1.1.4'
O O 0.0106 0.0060 'International Tables Vol C Tables 4.2.6.8 and 6.1.1.4'
F F 0.0171 0.0103 'International Tables Vol C Tables 4.2.6.8 and 6.1.1.4'

loop_
_geom_angle_atom_site_label_1
_geom_angle_atom_site_label_2
_geom_angle_atom_site_label_3
_geom_angle_site_symmetry_1
_geom_angle_site_symmetry_3
_geom_angle
C2 N1 O1 . . 105.4(3)
C4 O1 N1 . . 108.8(3)
C3 C4 O1 . . 108.5(5)
C3 C4 C5 . . 134.6(4)
O1 C4 C5 . . 116.9(4)
C10 C5 C6 . . 118.0(5)
C10 C5 C4 . . 119.6(4)
C6 C5 C4 . . 122.4(4)
C4 C3 C2 . . 105.8(4)
C4 C3 H3 . . 127.1
C2 C3 H3 . . 127.1
C10 C9 C8 . . 119.7(5)
C10 C9 H9 . . 120.2
C8 C9 H9 . . 120.2
C7 C8 C9 . . 120.5(5)
C7 C8 C11 . . 121.5(5)
C9 C8 C11 . . 118.1(4)
C7 C6 C5 . . 121.2(5)
C7 C6 H6 . . 119.4
C5 C6 H6 . . 119.4
C9 C10 C5 . . 120.8(5)
C9 C10 H10 . . 119.6
C5 C10 H10 . . 119.6
F3 C11 F3 6_556 . 123.3(15)
F3 C11 F2 6_556 . 107.2(7)
F3 C11 F2 . . 107.2(7)
F3 C11 C8 6_556 . 107.1(8)
F3 C11 C8 . . 107.1(8)
F2 C11 C8 . . 103.1(6)
C6 C7 C8 . . 119.9(5)
C6 C7 H7 . . 120.1
C8 C7 H7 . . 120.1
F1 C1 F1 . 6_556 105.6(4)
F1 C1 C2 . . 110.1(3)
F1 C1 C2 6_556 . 110.1(3)
F1 C1 H1 . . 110.3
F1 C1 H1 6_556 . 110.3
C2 C1 H1 . . 110.3
N1 C2 C3 . . 111.5(5)
N1 C2 C1 . . 118.1(4)
C3 C2 C1 . . 130.4(4)
C11 F3 F3 . 6_556 28.3(7)

loop_
_geom_bond_atom_site_label_1
_geom_bond_atom_site_label_2
_geom_bond_site_symmetry_2
_geom_bond_distance
N1 C2 . 1.302(5)
N1 O1 . 1.392(6)
O1 C4 . 1.356(5)
F1 C1 . 1.336(3)
C4 C3 . 1.334(7)
C4 C5 . 1.449(7)
C5 C10 . 1.395(6)
C5 C6 . 1.402(7)
C3 C2 . 1.393(7)
C3 H3 . 0.9300
C9 C10 . 1.351(7)
C9 C8 . 1.400(7)
C9 H9 . 0.9300
C8 C7 . 1.363(7)
C8 C11 . 1.643(10)
C6 C7 . 1.354(8)
C6 H6 . 0.9300
C10 H10 . 0.9300
C11 F3 6_556 0.928(8)
C11 F3 . 0.928(8)
C11 F2 . 1.293(13)
C7 H7 . 0.9300
C1 F1 6_556 1.336(3)
C1 C2 . 1.492(7)
C1 H1 . 0.9800
F3 F3 6_556 1.634(16)

loop_
_geom_hbond_atom_site_label_D
_geom_hbond_atom_site_label_H
_geom_hbond_atom_site_label_A
_geom_hbond_site_symmetry_A
_geom_hbond_distance_DH
_geom_hbond_distance_HA
_geom_hbond_distance_DA
_geom_hbond_angle_DHA
C3 H3 O1 3_655 0.93 2.69 3.581(7) 159.8
C3 H3 N1 3_655 0.93 2.62 3.534(6) 169.9
C1 H1 F2 1_655 0.98 2.65 3.258(6) 120.9

loop_
_geom_torsion_atom_site_label_1
_geom_torsion_atom_site_label_2
_geom_torsion_atom_site_label_3
_geom_torsion_atom_site_label_4
_geom_torsion_site_symmetry_1
_geom_torsion_site_symmetry_4
_geom_torsion
C2 N1 O1 C4 . . 0.0
N1 O1 C4 C3 . . 0.0
N1 O1 C4 C5 . . 180.0
C3 C4 C5 C10 . . 0.0
O1 C4 C5 C10 . . 180.0
C3 C4 C5 C6 . . 180.0
O1 C4 C5 C6 . . 0.0
O1 C4 C3 C2 . . 0.0
C5 C4 C3 C2 . . 180.0
C10 C9 C8 C7 . . 0.0
C10 C9 C8 C11 . . 180.0
C10 C5 C6 C7 . . 0.0
C4 C5 C6 C7 . . 180.0
C8 C9 C10 C5 . . 0.0
C6 C5 C10 C9 . . 0.0
C4 C5 C10 C9 . . 180.0
C7 C8 C11 F3 . 6_556 -112.9(8)
C9 C8 C11 F3 . 6_556 67.1(8)
C7 C8 C11 F3 . . 112.9(8)
C9 C8 C11 F3 . . -67.1(8)
C7 C8 C11 F2 . . 0.0
C9 C8 C11 F2 . . 180.0
C5 C6 C7 C8 . . 0.0
C9 C8 C7 C6 . . 0.0
C11 C8 C7 C6 . . 180.0
O1 N1 C2 C3 . . 0.0
O1 N1 C2 C1 . . 180.0
C4 C3 C2 N1 . . 0.0
C4 C3 C2 C1 . . 180.0
F1 C1 C2 N1 . . -122.0(3)
F1 C1 C2 N1 6_556 . 122.0(3)
F1 C1 C2 C3 . . 58.0(3)
F1 C1 C2 C3 6_556 . -58.0(3)
F2 C11 F3 F3 . 6_556 -125.1(18)
C8 C11 F3 F3 . 6_556 124.8(15)

_cod_database_fobs_code 1549340
